data_7111769
loop_
_publ_author_name
'Georgiev, Ivan G.'
'Bu\<car, Dejan-Kre\<simir'
'MacGillivray, Leonard R.'

_publ_section_title
;
 Stereospecific and quantitative photodimerisation of terminal olefins in
 the solid state
;
_journal_issue 27
_journal_name_full 'Chemical Communications'
_journal_page_first 4956
_journal_page_last 4958
_journal_paper_doi 10.1039/c0cc01184c
_journal_volume 46
_journal_year 2010
_chemical_formula_moiety 'C14 H14 Ag N2, Cl O4'
_chemical_formula_sum 'C14 H14 Ag Cl N2 O4'
_chemical_formula_weight 417.59
_space_group_IT_number 2
_symmetry_cell_setting triclinic
_symmetry_space_group_name_Hall '-P 1'
_symmetry_space_group_name_H-M 'P -1'
_atom_sites_solution_hydrogens geom
_atom_sites_solution_primary heavy
_atom_sites_solution_secondary difmap
_audit_creation_date 2010-02-15T17:59:58-00:00
_audit_creation_method 'WinGX routine CIF_UPDATE'
_cell_angle_alpha 71.026(5)
_cell_angle_beta 89.128(5)
_cell_angle_gamma 71.020(5)
_cell_formula_units_Z 2
_cell_length_a 8.2375(9)
_cell_length_b 9.2898(10)
_cell_length_c 11.4161(12)
_cell_measurement_reflns_used 3230
_cell_measurement_temperature 190(2)
_cell_measurement_theta_max 27.48
_cell_measurement_theta_min 1.00
_cell_volume 777.22(15)
_computing_cell_refinement 'HKL Scalepack (Otwinowski & Minor, 1997)'
_computing_data_collection 'Collect (Nonius BV, 1997-2000)'
_computing_data_reduction 'HKL Denzo, Scalepack (Otwinowski & Minor, 1997)'
_computing_molecular_graphics 'Rastop (Valadon, 2004)'
_computing_publication_material 'WinGX (Farrugia, 1999)'
_computing_structure_refinement 'SHELXL (Sheldrick, 2008)'
_computing_structure_solution 'SHELXS (Sheldrick, 2008)'
_diffrn_ambient_temperature 190(2)
_diffrn_measured_fraction_theta_full 0.985
_diffrn_measured_fraction_theta_max 0.985
_diffrn_radiation_monochromator graphite
_diffrn_radiation_type MoK\a
_diffrn_radiation_wavelength 0.71073
_diffrn_reflns_av_R_equivalents 0.0108
_diffrn_reflns_av_unetI/netI 0.0184
_diffrn_reflns_limit_h_max 9
_diffrn_reflns_limit_h_min -9
_diffrn_reflns_limit_k_max 11
_diffrn_reflns_limit_k_min -11
_diffrn_reflns_limit_l_max 13
_diffrn_reflns_limit_l_min -13
_diffrn_reflns_number 5256
_diffrn_reflns_theta_full 25
_diffrn_reflns_theta_max 25
_diffrn_reflns_theta_min 5.86
_exptl_absorpt_coefficient_mu 1.487
_exptl_absorpt_correction_T_max 0.7553
_exptl_absorpt_correction_T_min 0.5608
_exptl_absorpt_correction_type multi-scan
_exptl_absorpt_process_details 'HKL Scalepack (Otwinowski & Minor, 1997)'
_exptl_crystal_colour colorless
_exptl_crystal_density_diffrn 1.784
_exptl_crystal_density_method 'not measured'
_exptl_crystal_description prism
_exptl_crystal_F_000 416
_exptl_crystal_size_max 0.44
_exptl_crystal_size_mid 0.20
_exptl_crystal_size_min 0.20
_refine_diff_density_max 0.534
_refine_diff_density_min -0.577
_refine_diff_density_rms 0.052
_refine_ls_extinction_method none
_refine_ls_goodness_of_fit_ref 1.064
_refine_ls_hydrogen_treatment constr
_refine_ls_matrix_type full
_refine_ls_number_parameters 252
_refine_ls_number_reflns 2702
_refine_ls_number_restraints 75
_refine_ls_restrained_S_all 1.112
_refine_ls_R_factor_all 0.0297
_refine_ls_R_factor_gt 0.0281
_refine_ls_shift/su_max 0.001
_refine_ls_shift/su_mean 0
_refine_ls_structure_factor_coef Fsqd
_refine_ls_weighting_details 'calc w=1/[\s^2^(Fo^2^)+(0.0350P)^2^+0.6537P] where P=(Fo^2^+2Fc^2^)/3'
_refine_ls_weighting_scheme calc
_refine_ls_wR_factor_gt 0.0734
_refine_ls_wR_factor_ref 0.0743
_reflns_number_gt 2547
_reflns_number_total 2702
_reflns_threshold_expression >2\s(I)
_cod_data_source_file C0CC01184Csup1.cif
_cod_data_source_block 3a-LT
_cod_original_cell_volume 777.22(14)
_cod_database_code 7111769

loop_
_space_group_symop_operation_xyz
'x, y, z'
'-x, -y, -z'

loop_
_atom_site_label
_atom_site_type_symbol
_atom_site_fract_x
_atom_site_fract_y
_atom_site_fract_z
_atom_site_U_iso_or_equiv
_atom_site_adp_type
_atom_site_occupancy
_atom_site_symmetry_multiplicity
_atom_site_calc_flag
_atom_site_refinement_flags
_atom_site_disorder_assembly
_atom_site_disorder_group
C13A C 0.5191(6) 1.2193(5) 0.2095(4) 0.0556(10) Uani 0.833(6) 1 d PDU A 1
H13A H 0.6238 1.2337 0.189 0.067 Uiso 0.833(6) 1 calc PRD A 1
C14A C 0.3764(6) 1.3403(5) 0.1590(4) 0.0679(12) Uani 0.833(6) 1 d PDU A 1
H14A H 0.2701 1.329 0.178 0.081 Uiso 0.833(6) 1 calc PR A 1
H14B H 0.3815 1.4375 0.1042 0.081 Uiso 0.833(6) 1 calc PR A 1
C13B C 0.421(3) 1.239(2) 0.1987(16) 0.0556(10) Uani 0.167(6) 1 d PDU A 2
H13B H 0.3016 1.2803 0.1802 0.067 Uiso 0.167(6) 1 calc PRD A 2
C14B C 0.524(3) 1.318(3) 0.147(2) 0.0679(12) Uani 0.167(6) 1 d PDU A 2
H14C H 0.642 1.2712 0.1692 0.081 Uiso 0.167(6) 1 calc PR A 2
H14D H 0.478 1.4219 0.0892 0.081 Uiso 0.167(6) 1 calc PR A 2
Ag1 Ag 0.61235(3) 0.52519(3) 0.61190(2) 0.06229(13) Uani 1 1 d . . .
N2 N 0.5640(3) 0.7545(3) 0.4696(2) 0.0460(5) Uani 1 1 d . A .
C3 C 0.8091(4) -0.0211(4) 0.9323(3) 0.0445(6) Uani 1 1 d . . .
N1 N 0.6964(3) 0.2911(3) 0.7535(2) 0.0469(5) Uani 1 1 d . . .
C9 C 0.3855(4) 1.0262(4) 0.3590(3) 0.0498(7) Uani 1 1 d . A .
H9 H 0.2768 1.1053 0.343 0.06 Uiso 1 1 calc RD . .
C1 C 0.8400(4) 0.1753(4) 0.7444(3) 0.0469(6) Uani 1 1 d . . .
H1 H 0.9028 0.2007 0.677 0.056 Uiso 1 1 calc R . .
C4 C 0.6631(4) 0.0996(4) 0.9421(3) 0.0559(7) Uani 1 1 d . . .
H4 H 0.5998 0.0781 1.0099 0.067 Uiso 1 1 calc R . .
C6 C 0.8632(5) -0.1841(4) 1.0264(3) 0.0575(8) Uani 1 1 d . . .
H6 H 0.8002 -0.1988 1.0949 0.069 Uiso 1 1 calc R . .
C5 C 0.6112(4) 0.2500(4) 0.8532(3) 0.0554(7) Uani 1 1 d . . .
H5 H 0.5117 0.3278 0.8622 0.067 Uiso 1 1 calc R . .
C8 C 0.4109(4) 0.8749(4) 0.4435(3) 0.0463(6) Uani 1 1 d . . .
H8 H 0.318 0.8548 0.4845 0.056 Uiso 1 1 calc R . .
C10 C 0.5219(4) 1.0618(4) 0.2970(3) 0.0535(7) Uani 1 1 d D . .
C7 C 0.9904(6) -0.3095(5) 1.0233(4) 0.0750(10) Uani 1 1 d . . .
H7A H 1.0573 -0.3008 0.9567 0.09 Uiso 1 1 calc R . .
H7B H 1.0145 -0.4079 1.0877 0.09 Uiso 1 1 calc R . .
C11 C 0.6782(5) 0.9367(4) 0.3252(3) 0.0621(8) Uani 1 1 d . A .
H11 H 0.7738 0.954 0.2868 0.074 Uiso 1 1 calc RD . .
C12 C 0.6941(4) 0.7883(4) 0.4084(3) 0.0564(8) Uani 1 1 d . . .
H12 H 0.8008 0.7064 0.4235 0.068 Uiso 1 1 calc R A .
C2 C 0.8983(4) 0.0218(4) 0.8296(3) 0.0456(6) Uani 1 1 d . . .
H2 H 0.998 -0.0541 0.8186 0.055 Uiso 1 1 calc R . .
Cl1A Cl 0.8829(6) 0.3786(7) 0.3339(6) 0.0545(14) Uani 0.643(14) 1 d PD B 3
O1A O 0.9323(11) 0.2195(9) 0.3335(8) 0.117(3) Uani 0.643(14) 1 d PDU B 3
O2A O 0.7509(8) 0.4811(9) 0.2439(10) 0.143(5) Uani 0.643(14) 1 d PDU B 3
O3A O 0.8287(16) 0.3745(9) 0.4542(7) 0.111(4) Uani 0.643(14) 1 d PD B 3
O4A O 1.0253(12) 0.4321(13) 0.3209(9) 0.105(4) Uani 0.643(14) 1 d PDU B 3
Cl1B Cl 0.8835(10) 0.3620(13) 0.3464(10) 0.046(2) Uani 0.357(14) 1 d PD B 4
O1B O 0.837(3) 0.388(3) 0.2185(10) 0.164(9) Uani 0.357(14) 1 d PDU B 4
O2B O 0.7335(10) 0.4232(12) 0.3963(12) 0.070(3) Uani 0.357(14) 1 d PDU B 4
O3B O 0.9558(18) 0.1941(14) 0.409(2) 0.169(11) Uani 0.357(14) 1 d PD B 4
O4B O 0.999(2) 0.442(2) 0.3488(18) 0.104(6) Uani 0.357(14) 1 d PDU B 4

loop_
_atom_site_aniso_label
_atom_site_aniso_U_11
_atom_site_aniso_U_22
_atom_site_aniso_U_33
_atom_site_aniso_U_23
_atom_site_aniso_U_13
_atom_site_aniso_U_12
C13A 0.052(2) 0.059(2) 0.058(2) -0.0263(19) 0.0099(19) -0.017(2)
C14A 0.077(3) 0.045(2) 0.071(3) -0.016(2) 0.004(2) -0.011(2)
C13B 0.052(2) 0.059(2) 0.058(2) -0.0263(19) 0.0099(19) -0.017(2)
C14B 0.077(3) 0.045(2) 0.071(3) -0.016(2) 0.004(2) -0.011(2)
Ag1 0.0749(2) 0.04281(16) 0.05594(18) -0.01242(11) -0.01127(12) -0.00646(12)
N2 0.0459(13) 0.0422(12) 0.0471(13) -0.0225(10) -0.0036(10) -0.0036(10)
C3 0.0507(15) 0.0482(16) 0.0428(14) -0.0200(12) 0.0001(12) -0.0225(13)
N1 0.0451(13) 0.0429(13) 0.0504(13) -0.0183(11) -0.0061(10) -0.0089(10)
C9 0.0445(15) 0.0427(15) 0.0582(17) -0.0277(13) -0.0153(13) 0.0018(12)
C1 0.0430(14) 0.0515(17) 0.0432(15) -0.0148(13) 0.0009(12) -0.0133(13)
C4 0.0601(18) 0.0591(19) 0.0570(18) -0.0264(15) 0.0182(15) -0.0250(15)
C6 0.075(2) 0.0549(19) 0.0492(17) -0.0155(14) 0.0010(15) -0.0327(17)
C5 0.0470(16) 0.0575(19) 0.0640(19) -0.0301(16) 0.0119(14) -0.0113(14)
C8 0.0389(14) 0.0496(16) 0.0542(16) -0.0270(14) -0.0025(12) -0.0104(12)
C10 0.069(2) 0.0492(17) 0.0461(16) -0.0247(13) 0.0048(14) -0.0160(15)
C7 0.099(3) 0.0476(19) 0.067(2) -0.0079(17) -0.002(2) -0.021(2)
C11 0.0578(19) 0.064(2) 0.067(2) -0.0303(17) 0.0227(16) -0.0172(16)
C12 0.0453(16) 0.0557(19) 0.0631(19) -0.0295(16) 0.0065(14) -0.0010(14)
C2 0.0390(14) 0.0460(15) 0.0498(16) -0.0189(13) -0.0007(12) -0.0087(12)
Cl1A 0.0426(19) 0.0494(14) 0.054(2) -0.0125(11) 0.0201(12) 0.0011(11)
O1A 0.106(4) 0.093(6) 0.148(7) -0.092(6) -0.008(4) 0.023(4)
O2A 0.070(4) 0.102(5) 0.194(10) 0.023(5) -0.080(5) -0.018(3)
O3A 0.182(9) 0.089(4) 0.089(5) -0.049(4) 0.092(6) -0.066(5)
O4A 0.049(4) 0.163(8) 0.076(4) 0.006(4) 0.005(3) -0.048(4)
Cl1B 0.032(3) 0.065(4) 0.042(3) -0.018(2) 0.0067(16) -0.015(2)
O1B 0.29(2) 0.25(2) 0.063(7) -0.088(10) 0.073(10) -0.212(19)
O2B 0.042(4) 0.072(6) 0.098(8) -0.043(6) 0.027(4) -0.010(4)
O3B 0.082(8) 0.061(7) 0.29(3) 0.019(11) 0.048(13) -0.002(6)
O4B 0.058(7) 0.157(13) 0.141(15) -0.072(11) 0.021(7) -0.070(8)

loop_
_atom_type_symbol
_atom_type_description
_atom_type_scat_dispersion_real
_atom_type_scat_dispersion_imag
_atom_type_scat_source
C C 0.0033 0.0016 'International Tables Vol C Tables 4.2.6.8 and 6.1.1.4'
H H 0 0 'International Tables Vol C Tables 4.2.6.8 and 6.1.1.4'
N N 0.0061 0.0033 'International Tables Vol C Tables 4.2.6.8 and 6.1.1.4'
O O 0.0106 0.006 'International Tables Vol C Tables 4.2.6.8 and 6.1.1.4'
Cl Cl 0.1484 0.1585 'International Tables Vol C Tables 4.2.6.8 and 6.1.1.4'
Ag Ag -0.8971 1.1015 'International Tables Vol C Tables 4.2.6.8 and 6.1.1.4'

loop_
_geom_angle_atom_site_label_1
_geom_angle_atom_site_label_2
_geom_angle_atom_site_label_3
_geom_angle
C14A C13A C10 123.3(4)
C14B C13B C10 113.2(18)
N2 Ag1 N1 172.42(9)
C12 N2 C8 116.7(3)
C12 N2 Ag1 119.5(2)
C8 N2 Ag1 123.6(2)
C4 C3 C2 116.1(3)
C4 C3 C6 120.8(3)
C2 C3 C6 123.1(3)
C5 N1 C1 116.4(3)
C5 N1 Ag1 123.4(2)
C1 N1 Ag1 120.2(2)
C8 C9 C10 120.3(3)
N1 C1 C2 123.2(3)
C5 C4 C3 120.6(3)
C7 C6 C3 126.5(3)
N1 C5 C4 123.3(3)
N2 C8 C9 122.9(3)
C11 C10 C9 116.0(3)
C11 C10 C13A 116.9(3)
C9 C10 C13A 127.1(3)
C11 C10 C13B 142.8(7)
C9 C10 C13B 100.4(7)
C12 C11 C10 120.9(3)
N2 C12 C11 123.2(3)
C1 C2 C3 120.3(3)
O2A Cl1A O1A 111.8(6)
O2A Cl1A O4A 111.1(6)
O1A Cl1A O4A 110.4(6)
O2A Cl1A O3A 109.8(6)
O1A Cl1A O3A 106.6(6)
O4A Cl1A O3A 106.9(6)
O2B Cl1B O4B 111.7(9)
O2B Cl1B O3B 109.2(9)
O4B Cl1B O3B 112.2(10)
O2B Cl1B O1B 107.2(8)
O4B Cl1B O1B 108.0(10)
O3B Cl1B O1B 108.3(9)

loop_
_geom_bond_atom_site_label_1
_geom_bond_atom_site_label_2
_geom_bond_distance
C13A C14A 1.310(6)
C13A C10 1.472(5)
C13B C14B 1.310(6)
C13B C10 1.611(16)
Ag1 N2 2.134(3)
Ag1 N1 2.143(3)
N2 C12 1.337(4)
N2 C8 1.344(4)
C3 C4 1.384(4)
C3 C2 1.391(4)
C3 C6 1.471(4)
N1 C5 1.342(4)
N1 C1 1.345(4)
C9 C8 1.372(5)
C9 C10 1.392(5)
C1 C2 1.370(4)
C4 C5 1.367(5)
C6 C7 1.299(5)
C10 C11 1.381(5)
C11 C12 1.362(5)
Cl1A O2A 1.367(7)
Cl1A O1A 1.401(7)
Cl1A O4A 1.404(8)
Cl1A O3A 1.430(7)
Cl1B O2B 1.381(10)
Cl1B O4B 1.392(11)
Cl1B O3B 1.408(12)
Cl1B O1B 1.436(11)
